data_2212422
loop_
_publ_author_name
'Sefero\(glu, Zeynel'
'H\"okelek, Tuncer'
'\,Sahin, Ertan'
'Ertan, Nermin'

_publ_section_title
;
 3-(5-Ethyl-1,3,4-thiadiazol-2-yldiazenyl)-1-methyl-2-phenyl-1<i>H</i>-indole
;
_journal_coeditor_code XU2194
_journal_issue 2
_journal_name_full 'Acta Crystallographica Section E'
_journal_page_first o568
_journal_page_last o570
_journal_paper_doi 10.1107/S1600536807000165
_journal_volume 63
_journal_year 2007
_chemical_formula_iupac 'C19 H17 N5 S'
_chemical_formula_moiety 'C19 H17 N5 S'
_chemical_formula_sum 'C19 H17 N5 S'
_chemical_formula_weight 347.45
_chemical_melting_point 494.0(10)
_chemical_name_systematic
;
1-Methyl-2-phenyl-3-(5-ethyl-1,3,4-thiadiazol-2-yldiazenyl)-1H-indole
;
_space_group_IT_number 14
_symmetry_cell_setting monoclinic
_symmetry_space_group_name_Hall '-P 2ybc'
_symmetry_space_group_name_H-M 'P 1 21/c 1'
_atom_sites_solution_hydrogens geom
_atom_sites_solution_primary direct
_atom_sites_solution_secondary difmap
_audit_creation_method SHELXL97
_cell_angle_alpha 90.00
_cell_angle_beta 99.664(6)
_cell_angle_gamma 90.00
_cell_formula_units_Z 4
_cell_length_a 10.7629(14)
_cell_length_b 10.0115(8)
_cell_length_c 16.568(2)
_cell_measurement_reflns_used 5884
_cell_measurement_temperature 294(2)
_cell_measurement_theta_max 30.8
_cell_measurement_theta_min 2.1
_cell_volume 1759.9(3)
_computing_cell_refinement CrystalClear
_computing_data_collection 'CrystalClear (Rigaku/MSC, 2005)'
_computing_data_reduction CrystalClear
_computing_molecular_graphics 'ORTEP-3 for Windows (Farrugia, 1997)'
_computing_publication_material 'WinGX (Farrugia, 1999)'
_computing_structure_refinement 'SHELXL97 (Sheldrick, 1997)'
_computing_structure_solution 'SHELXS97 (Sheldrick, 1997)'
_diffrn_ambient_temperature 294(2)
_diffrn_measured_fraction_theta_full 0.98
_diffrn_measured_fraction_theta_max 0.98
_diffrn_measurement_device_type 'Rigaku R-AXIS RAPID-S'
_diffrn_measurement_method \w
_diffrn_radiation_monochromator graphite
_diffrn_radiation_source 'fine-focus sealed tube'
_diffrn_radiation_type MoK\a
_diffrn_radiation_wavelength 0.71073
_diffrn_reflns_av_R_equivalents 0.030
_diffrn_reflns_av_sigmaI/netI 0.110
_diffrn_reflns_limit_h_max 15
_diffrn_reflns_limit_h_min -15
_diffrn_reflns_limit_k_max 14
_diffrn_reflns_limit_k_min -14
_diffrn_reflns_limit_l_max 23
_diffrn_reflns_limit_l_min -23
_diffrn_reflns_number 51782
_diffrn_reflns_theta_full 30.8
_diffrn_reflns_theta_max 30.8
_diffrn_reflns_theta_min 2.4
_diffrn_standards_decay_% 0
_diffrn_standards_interval_count 0
_diffrn_standards_interval_time 0
_diffrn_standards_number 0
_exptl_absorpt_coefficient_mu 0.195
_exptl_absorpt_correction_type none
_exptl_crystal_colour red
_exptl_crystal_density_diffrn 1.311
_exptl_crystal_density_method 'not measured'
_exptl_crystal_description plate
_exptl_crystal_F_000 728
_exptl_crystal_size_max 0.35
_exptl_crystal_size_mid 0.25
_exptl_crystal_size_min 0.10
_refine_diff_density_max 0.21
_refine_diff_density_min -0.22
_refine_ls_extinction_method none
_refine_ls_goodness_of_fit_ref 1.066
_refine_ls_hydrogen_treatment mixed
_refine_ls_matrix_type full
_refine_ls_number_parameters 260
_refine_ls_number_reflns 5423
_refine_ls_number_restraints 0
_refine_ls_restrained_S_all 1.066
_refine_ls_R_factor_all 0.231
_refine_ls_R_factor_gt 0.102
_refine_ls_shift/su_max 0.000
_refine_ls_shift/su_mean 0.000
_refine_ls_structure_factor_coef Fsqd
_refine_ls_weighting_details 'calc w = 1/[\s^2^(Fo^2^)+(0.0463P)^2^+0.8413P] where P=(Fo^2^+2Fc^2^)/3'
_refine_ls_weighting_scheme calc
_refine_ls_wR_factor_gt 0.169
_refine_ls_wR_factor_ref 0.212
_reflns_number_gt 2212
_reflns_number_total 5423
_reflns_threshold_expression I>2\s(I)
_cod_data_source_file xu2194.cif
_cod_data_source_block I
_cod_depositor_comments
;
The following automatic conversions were performed:

'_chemical_melting_point' value '493-495 K' was changed to
'494.0(10)' - the average value was taken and precision was
estimated.

Automatic conversion script
Id: cif_fix_values 1646 2011-03-28 12:23:43Z adriana 

The following automatic conversions were performed:

'_chemical_melting_point' value '493-495 K' was changed to
'494.0(10)' - the average value was taken and precision was
estimated.

Automatic conversion script
Id: cif_fix_values 1715 2011-07-08 13:25:40Z adriana 
;
_cod_original_sg_symbol_H-M 'P 21/c'
_cod_database_code 2212422
_cod_database_fobs_code 2212422

loop_
_symmetry_equiv_pos_as_xyz
'x, y, z'
'-x, y+1/2, -z+1/2'
'-x, -y, -z'
'x, -y-1/2, z-1/2'

loop_
_atom_site_type_symbol
_atom_site_label
_atom_site_fract_x
_atom_site_fract_y
_atom_site_fract_z
_atom_site_U_iso_or_equiv
_atom_site_adp_type
_atom_site_calc_flag
_atom_site_refinement_flags
_atom_site_occupancy
S S1 0.67051(10) 0.07616(12) 0.52261(6) 0.0747(4) Uani d . 1
N N1 0.9996(3) -0.3382(3) 0.38483(18) 0.0588(8) Uani d . 1
N N2 0.8562(3) -0.1080(3) 0.50076(18) 0.0610(8) Uani d . 1
N N3 0.8877(3) -0.0666(3) 0.57562(19) 0.0643(9) Uani d . 1
N N4 0.8114(3) 0.0853(3) 0.66375(19) 0.0739(10) Uani d . 1
N N5 0.7120(4) 0.1724(4) 0.6672(2) 0.0790(11) Uani d . 1
C C1 0.8009(4) 0.0272(4) 0.5927(2) 0.0592(10) Uani d . 1
C C2 0.6333(4) 0.1766(4) 0.5993(3) 0.0729(12) Uani d . 1
C C3 0.9330(3) -0.2012(4) 0.4755(2) 0.0569(9) Uani d . 1
C C4 0.9114(3) -0.2449(4) 0.3934(2) 0.0580(10) Uani d . 1
C C5 1.0797(4) -0.3574(4) 0.4603(2) 0.0573(9) Uani d . 1
C C6 1.1799(4) -0.4430(4) 0.4796(2) 0.0704(11) Uani d . 1
C C7 1.2427(4) -0.4423(5) 0.5594(3) 0.0756(12) Uani d . 1
C C8 1.2061(4) -0.3589(4) 0.6186(3) 0.0729(12) Uani d . 1
C C9 1.1054(4) -0.2742(4) 0.5988(3) 0.0656(11) Uani d . 1
C C10 1.0406(3) -0.2727(4) 0.5184(2) 0.0570(9) Uani d . 1
C C11 0.8095(4) -0.2023(4) 0.3279(2) 0.0615(10) Uani d . 1
C C12 0.7390(4) -0.2943(5) 0.2767(3) 0.0744(12) Uani d . 1
C C13 0.6370(5) -0.2541(6) 0.2199(3) 0.0916(15) Uani d . 1
C C14 0.6064(6) -0.1217(7) 0.2124(4) 0.105(2) Uani d . 1
C C15 0.6770(5) -0.0281(6) 0.2619(3) 0.0935(16) Uani d . 1
C C16 0.7784(5) -0.0684(5) 0.3192(3) 0.0750(12) Uani d . 1
C C17 1.0232(4) -0.3990(4) 0.3081(2) 0.0779(12) Uani d . 1
C C18 0.5150(5) 0.2585(6) 0.5878(3) 0.125(2) Uani d . 1
C C19 0.4539(5) 0.2841(6) 0.5064(3) 0.122(2) Uani d . 1
H H6 1.2046 -0.4991 0.4405 0.084 Uiso calc R 1
H H17A 1.0013 -0.4920 0.3075 0.117 Uiso calc R 1
H H17B 1.1108 -0.3900 0.3042 0.117 Uiso calc R 1
H H17C 0.9729 -0.3549 0.2625 0.117 Uiso calc R 1
H H18A 0.4551 0.2139 0.6164 0.150 Uiso calc R 1
H H18B 0.5349 0.3438 0.6146 0.150 Uiso calc R 1
H H19A 0.4984 0.3530 0.4828 0.183 Uiso calc R 1
H H19B 0.3689 0.3125 0.5070 0.183 Uiso calc R 1
H H19C 0.4531 0.2041 0.4744 0.183 Uiso calc R 1
H H71 1.316(4) -0.501(4) 0.577(2) 0.087(14) Uiso d . 1
H H81 1.258(4) -0.364(4) 0.676(2) 0.076(12) Uiso d . 1
H H91 1.085(4) -0.224(4) 0.637(2) 0.076(13) Uiso d . 1
H H121 0.753(4) -0.381(4) 0.284(2) 0.069(13) Uiso d . 1
H H131 0.590(4) -0.331(5) 0.184(3) 0.104(16) Uiso d . 1
H H141 0.544(5) -0.091(6) 0.177(3) 0.14(2) Uiso d . 1
H H151 0.656(4) 0.073(5) 0.255(3) 0.105(16) Uiso d . 1
H H161 0.834(4) -0.003(4) 0.353(2) 0.090(15) Uiso d . 1

loop_
_atom_site_aniso_label
_atom_site_aniso_U_11
_atom_site_aniso_U_22
_atom_site_aniso_U_33
_atom_site_aniso_U_12
_atom_site_aniso_U_13
_atom_site_aniso_U_23
S1 0.0724(7) 0.0875(8) 0.0612(6) 0.0229(6) 0.0022(5) -0.0144(6)
N1 0.062(2) 0.060(2) 0.0552(18) 0.0054(16) 0.0114(15) -0.0070(15)
N2 0.067(2) 0.059(2) 0.0571(19) 0.0041(16) 0.0107(15) 0.0001(16)
N3 0.071(2) 0.062(2) 0.0599(19) 0.0136(17) 0.0105(16) -0.0015(17)
N4 0.088(3) 0.073(2) 0.057(2) 0.018(2) 0.0008(17) -0.0076(18)
N5 0.090(3) 0.085(3) 0.062(2) 0.026(2) 0.0088(19) -0.0096(19)
C1 0.064(2) 0.058(2) 0.054(2) 0.0055(19) 0.0052(18) 0.0012(19)
C2 0.080(3) 0.079(3) 0.059(2) 0.024(2) 0.010(2) -0.013(2)
C3 0.060(2) 0.054(2) 0.057(2) 0.0076(19) 0.0117(18) 0.0003(18)
C4 0.059(2) 0.056(2) 0.059(2) -0.0003(19) 0.0090(18) 0.0012(19)
C5 0.059(2) 0.057(2) 0.055(2) 0.0047(19) 0.0097(18) 0.0041(18)
C6 0.075(3) 0.068(3) 0.067(3) 0.013(2) 0.010(2) -0.007(2)
C7 0.074(3) 0.076(3) 0.075(3) 0.016(3) 0.009(2) 0.007(2)
C8 0.079(3) 0.073(3) 0.062(3) 0.010(2) 0.000(2) 0.003(2)
C9 0.077(3) 0.067(3) 0.053(2) 0.005(2) 0.011(2) 0.002(2)
C10 0.059(2) 0.055(2) 0.058(2) 0.0011(19) 0.0132(18) -0.0011(19)
C11 0.063(2) 0.067(3) 0.052(2) 0.002(2) 0.0034(18) 0.004(2)
C12 0.081(3) 0.074(3) 0.066(3) 0.005(3) 0.006(2) 0.005(3)
C13 0.091(4) 0.101(4) 0.074(3) -0.001(3) -0.014(3) 0.009(3)
C14 0.099(4) 0.117(5) 0.085(4) 0.013(4) -0.020(3) 0.023(4)
C15 0.103(4) 0.088(4) 0.086(4) 0.021(3) 0.004(3) 0.022(3)
C16 0.085(3) 0.068(3) 0.070(3) 0.004(3) 0.009(2) 0.012(2)
C17 0.085(3) 0.090(3) 0.059(2) 0.008(3) 0.015(2) -0.017(2)
C18 0.121(4) 0.167(6) 0.082(4) 0.085(4) 0.004(3) -0.018(4)
C19 0.114(5) 0.120(5) 0.120(5) 0.057(4) -0.014(4) -0.016(4)

loop_
_atom_type_symbol
_atom_type_description
_atom_type_scat_dispersion_real
_atom_type_scat_dispersion_imag
_atom_type_scat_source
C C 0.0030 0.0020 'International Tables Vol C Tables 4.2.6.8 and 6.1.1.4'
H H 0.0000 0.0000 'International Tables Vol C Tables 4.2.6.8 and 6.1.1.4'
N N 0.0060 0.0030 'International Tables Vol C Tables 4.2.6.8 and 6.1.1.4'
S S 0.1250 0.1230 'International Tables Vol C Tables 4.2.6.8 and 6.1.1.4'

loop_
_geom_angle_atom_site_label_1
_geom_angle_atom_site_label_2
_geom_angle_atom_site_label_3
_geom_angle
C2 S1 C1 86.2(2)
C4 N1 C5 109.6(3)
C4 N1 C17 127.0(3)
C5 N1 C17 122.8(3)
N3 N2 C3 116.1(3)
N2 N3 C1 109.5(3)
C1 N4 N5 111.5(3)
C2 N5 N4 112.5(3)
N4 C1 N3 121.8(3)
N4 C1 S1 114.7(3)
N3 C1 S1 123.5(3)
N5 C2 C18 123.2(4)
N5 C2 S1 115.2(3)
C18 C2 S1 121.6(3)
N2 C3 C4 120.0(3)
N2 C3 C10 131.9(3)
C4 C3 C10 108.0(3)
N1 C4 C3 108.1(3)
N1 C4 C11 124.8(3)
C3 C4 C11 127.1(4)
C6 C5 C10 122.2(4)
C6 C5 N1 129.3(4)
C10 C5 N1 108.5(3)
C5 C6 C7 117.4(4)
C5 C6 H6 121.3
C7 C6 H6 121.3
C6 C7 C8 121.7(4)
C6 C7 H71 121(2)
C8 C7 H71 117(2)
C9 C8 C7 120.5(4)
C9 C8 H81 123(2)
C7 C8 H81 117(2)
C8 C9 C10 118.9(4)
C8 C9 H91 118(3)
C10 C9 H91 123(3)
C9 C10 C5 119.3(4)
C9 C10 C3 134.9(4)
C5 C10 C3 105.7(3)
C16 C11 C12 118.8(4)
C16 C11 C4 119.7(4)
C12 C11 C4 121.5(4)
C13 C12 C11 120.9(5)
C13 C12 H121 118(3)
C11 C12 H121 120(3)
C14 C13 C12 119.8(6)
C14 C13 H131 125(3)
C12 C13 H131 116(3)
C13 C14 C15 120.2(5)
C13 C14 H141 123(4)
C15 C14 H141 117(4)
C16 C15 C14 120.0(5)
C16 C15 H151 120(3)
C14 C15 H151 120(3)
C15 C16 C11 120.3(5)
C15 C16 H161 122(2)
C11 C16 H161 118(2)
N1 C17 H17A 109.5
N1 C17 H17B 109.5
H17A C17 H17B 109.5
N1 C17 H17C 109.5
H17A C17 H17C 109.5
H17B C17 H17C 109.5
C19 C18 C2 117.8(4)
C19 C18 H18A 107.9
C2 C18 H18A 107.9
C19 C18 H18B 107.9
C2 C18 H18B 107.9
H18A C18 H18B 107.2
C18 C19 H19A 109.5
C18 C19 H19B 109.5
H19A C19 H19B 109.5
C18 C19 H19C 109.5
H19A C19 H19C 109.5
H19B C19 H19C 109.5

loop_
_geom_bond_atom_site_label_1
_geom_bond_atom_site_label_2
_geom_bond_distance
S1 C1 1.735(4)
S1 C2 1.719(4)
N1 C4 1.356(4)
N1 C5 1.408(4)
N1 C17 1.470(4)
N3 N2 1.297(4)
N3 C1 1.387(4)
N2 C3 1.358(4)
N4 N5 1.390(4)
N4 C1 1.301(4)
N5 C2 1.290(5)
C2 C18 1.499(6)
C4 C3 1.410(5)
C4 C11 1.471(5)
C5 C6 1.372(5)
C6 H6 0.9300
C7 C6 1.380(5)
C7 H71 0.99(4)
C8 C7 1.394(6)
C8 C9 1.371(6)
C8 H81 1.02(4)
C9 H91 0.87(4)
C10 C3 1.444(5)
C10 C5 1.399(5)
C10 C9 1.396(5)
C11 C12 1.389(6)
C11 C16 1.383(6)
C12 C13 1.380(6)
C12 H121 0.88(4)
C14 H141 0.87(5)
C15 C14 1.386(8)
C15 H151 1.04(5)
C13 C14 1.366(7)
C13 H131 1.05(5)
C16 C15 1.381(6)
C16 H161 0.99(4)
C17 H17A 0.9600
C17 H17B 0.9600
C17 H17C 0.9600
C18 C19 1.422(6)
C18 H18A 0.9700
C18 H18B 0.9700
C19 H19A 0.9600
C19 H19B 0.9600
C19 H19C 0.9600

loop_
_geom_torsion_atom_site_label_1
_geom_torsion_atom_site_label_2
_geom_torsion_atom_site_label_3
_geom_torsion_atom_site_label_4
_geom_torsion
C2 S1 C1 N4 -1.3(3)
C2 S1 C1 N3 178.4(4)
C1 S1 C2 N5 0.9(4)
C1 S1 C2 C18 -176.9(5)
C5 N1 C4 C3 0.1(4)
C5 N1 C4 C11 -178.0(3)
C17 N1 C4 C3 -171.9(4)
C17 N1 C4 C11 10.0(6)
C4 N1 C5 C6 179.1(4)
C4 N1 C5 C10 -0.2(4)
C17 N1 C5 C6 -8.6(6)
C17 N1 C5 C10 172.2(3)
N3 N2 C3 C4 -175.5(3)
N3 N2 C3 C10 5.4(6)
C1 N3 N2 C3 -179.7(3)
N2 N3 C1 S1 0.9(5)
N2 N3 C1 N4 -179.4(4)
N5 N4 C1 N3 -178.4(3)
N5 N4 C1 S1 1.4(5)
C1 N4 N5 C2 -0.7(5)
N4 N5 C2 C18 177.4(5)
N4 N5 C2 S1 -0.3(5)
N5 C2 C18 C19 163.4(5)
S1 C2 C18 C19 -18.9(8)
N1 C4 C3 N2 -179.3(3)
C11 C4 C3 N2 -1.2(6)
N1 C4 C3 C10 0.1(4)
C11 C4 C3 C10 178.1(4)
N1 C4 C11 C12 44.7(6)
N1 C4 C11 C16 -138.7(4)
C3 C4 C11 C12 -133.1(4)
C3 C4 C11 C16 43.6(6)
C10 C5 C6 C7 -0.4(6)
N1 C5 C6 C7 -179.6(4)
C8 C7 C6 C5 0.3(7)
C7 C8 C9 C10 -0.3(7)
C9 C8 C7 C6 0.1(7)
C9 C10 C3 N2 -0.1(8)
C5 C10 C3 N2 179.0(4)
C9 C10 C3 C4 -179.3(4)
C5 C10 C3 C4 -0.2(4)
C9 C10 C5 C6 0.2(6)
C3 C10 C5 C6 -179.1(4)
C9 C10 C5 N1 179.5(3)
C3 C10 C5 N1 0.2(4)
C5 C10 C9 C8 0.2(6)
C3 C10 C9 C8 179.2(4)
C16 C11 C12 C13 -2.1(7)
C4 C11 C12 C13 174.6(4)
C12 C11 C16 C15 1.5(7)
C4 C11 C16 C15 -175.2(4)
C11 C12 C13 C14 1.6(8)
C11 C16 C15 C14 -0.4(8)
C12 C13 C14 C15 -0.4(9)
C16 C15 C14 C13 -0.2(9)

loop_
_cod_related_entry_id
_cod_related_entry_database
_cod_related_entry_code
1 ChemSpider 21185549
